data_7029167
loop_
_publ_author_name
'Chaumont, Cl\'ement'
'Mobian, Pierre'
'Henry, Marc'

_publ_section_title
;
 An unprecedented high nuclearity catecholato-based Ti(iv)-architecture
 bearing labile pyridine ligands.
;
_journal_issue 9
_journal_name_full 'Dalton transactions (Cambridge, England : 2003)'
_journal_page_first 3416
_journal_page_last 3419
_journal_paper_doi 10.1039/c3dt53424c
_journal_volume 43
_journal_year 2014
_chemical_formula_moiety 'C88 H72 N8 O28 Ti10, 6(C5 H5 N)'
_chemical_formula_sum 'C118 H102 N14 O28 Ti10'
_chemical_formula_weight 2643.14
_chemical_name_systematic
;
 ?
;
_space_group_IT_number 82
_symmetry_cell_setting tetragonal
_symmetry_space_group_name_Hall 'I -4'
_symmetry_space_group_name_H-M 'I -4'
_atom_sites_solution_hydrogens geom
_atom_sites_solution_primary direct
_atom_sites_solution_secondary difmap
_audit_creation_method SHELXL-97
_cell_angle_alpha 90.00
_cell_angle_beta 90.00
_cell_angle_gamma 90.00
_cell_formula_units_Z 2
_cell_length_a 18.8962(3)
_cell_length_b 18.8962(3)
_cell_length_c 16.0089(6)
_cell_measurement_reflns_used 9799
_cell_measurement_temperature 173(2)
_cell_measurement_theta_max 26.51
_cell_measurement_theta_min 2.72
_cell_volume 5716.2(2)
_computing_cell_refinement 'Bruker SMART'
_computing_data_collection 'Bruker SMART'
_computing_data_reduction 'Bruker SAINT'
_computing_molecular_graphics 'Bruker SHELXTL'
_computing_publication_material 'Bruker SHELXTL'
_computing_structure_refinement 'SHELXL-97 (Sheldrick, 1997)'
_computing_structure_solution 'SHELXS-97 (Sheldrick, 1990)'
_diffrn_ambient_temperature 173(2)
_diffrn_measured_fraction_theta_full 0.987
_diffrn_measured_fraction_theta_max 0.987
_diffrn_measurement_device_type 'CCD area detector'
_diffrn_measurement_method 'phi and omega scans'
_diffrn_radiation_monochromator graphite
_diffrn_radiation_source 'fine-focus sealed tube'
_diffrn_radiation_type MoK\a
_diffrn_radiation_wavelength 0.71073
_diffrn_reflns_av_R_equivalents 0.0417
_diffrn_reflns_av_sigmaI/netI 0.1056
_diffrn_reflns_limit_h_max 26
_diffrn_reflns_limit_h_min -26
_diffrn_reflns_limit_k_max 26
_diffrn_reflns_limit_k_min -26
_diffrn_reflns_limit_l_max 20
_diffrn_reflns_limit_l_min -14
_diffrn_reflns_number 39869
_diffrn_reflns_theta_full 29.08
_diffrn_reflns_theta_max 29.08
_diffrn_reflns_theta_min 2.16
_exptl_absorpt_coefficient_mu 0.742
_exptl_absorpt_correction_T_max 0.9499
_exptl_absorpt_correction_T_min 0.9362
_exptl_absorpt_correction_type multi-scan
_exptl_absorpt_process_details sadabs
_exptl_crystal_colour colorless
_exptl_crystal_density_diffrn 1.536
_exptl_crystal_density_meas ?
_exptl_crystal_density_method 'not measured'
_exptl_crystal_description prism
_exptl_crystal_F_000 2704
_exptl_crystal_size_max 0.09
_exptl_crystal_size_mid 0.08
_exptl_crystal_size_min 0.07
_refine_diff_density_max 0.358
_refine_diff_density_min -0.352
_refine_diff_density_rms 0.053
_refine_ls_abs_structure_details 'Flack H D (1983), Acta Cryst. A39, 876-881'
_refine_ls_abs_structure_Flack 0.007(16)
_refine_ls_extinction_method none
_refine_ls_goodness_of_fit_ref 1.035
_refine_ls_hydrogen_treatment constr
_refine_ls_matrix_type full
_refine_ls_number_parameters 385
_refine_ls_number_reflns 7313
_refine_ls_number_restraints 0
_refine_ls_restrained_S_all 1.035
_refine_ls_R_factor_all 0.0638
_refine_ls_R_factor_gt 0.0388
_refine_ls_shift/su_max 0.001
_refine_ls_shift/su_mean 0.000
_refine_ls_structure_factor_coef Fsqd
_refine_ls_weighting_details 'calc w=1/[\s^2^(Fo^2^)+(0.0182P)^2^+0.0000P] where P=(Fo^2^+2Fc^2^)/3'
_refine_ls_weighting_scheme calc
_refine_ls_wR_factor_gt 0.0646
_refine_ls_wR_factor_ref 0.0670
_reflns_number_gt 5008
_reflns_number_total 7313
_reflns_threshold_expression >2sigma(I)
_cod_data_source_file c3dt53424c.txt
_cod_data_source_block e2513a
_cod_depositor_comments
;
The following automatic conversions were performed:

'_symmetry_cell_setting' value 'Tetragonal' changed to 'tetragonal'
according to
/usr/data/users/saulius/automatic-downloads/current/RSC/lib/dictionaries/cif_core.dic
dictionary named 'cif_core.dic' version 2.4.2 from 2011-04-26.

Automatic conversion script
Id: cif_fix_values 2281 2013-09-26 08:29:07Z andrius 

The following automatic conversions were performed:

'_exptl_crystal_density_meas' value 'none' was changed to '?' - the
value is perceived as not measured.

Automatic conversion script
Id: cif_fix_values 3008 2015-01-20 13:52:24Z robertas 
;
_cod_original_sg_symbol_Hall I-4
_cod_original_sg_symbol_H-M I-4
_cod_database_code 7029167

loop_
_symmetry_equiv_pos_as_xyz
'x, y, z'
'-x, -y, z'
'y, -x, -z'
'-y, x, -z'
'x+1/2, y+1/2, z+1/2'
'-x+1/2, -y+1/2, z+1/2'
'y+1/2, -x+1/2, -z+1/2'
'-y+1/2, x+1/2, -z+1/2'

loop_
_atom_site_label
_atom_site_type_symbol
_atom_site_fract_x
_atom_site_fract_y
_atom_site_fract_z
_atom_site_U_iso_or_equiv
_atom_site_adp_type
_atom_site_occupancy
_atom_site_symmetry_multiplicity
_atom_site_calc_flag
_atom_site_refinement_flags
Ti1 Ti 0.96299(2) 0.61735(2) 0.77194(3) 0.02132(11) Uani 1 1 d .
Ti2 Ti 1.10026(3) 0.65538(3) 0.88065(3) 0.02542(12) Uani 1 1 d .
Ti3 Ti 1.0000 0.5000 0.90202(4) 0.02331(16) Uani 1 2 d S
O1 O 1.03253(9) 0.69738(9) 0.78779(10) 0.0253(4) Uani 1 1 d .
C1 C 1.06403(14) 0.74915(14) 0.74279(16) 0.0283(6) Uani 1 1 d .
C2 C 1.12858(15) 0.77192(14) 0.77694(17) 0.0305(6) Uani 1 1 d .
O2 O 1.14920(10) 0.73960(10) 0.84754(11) 0.0296(4) Uani 1 1 d .
C3 C 1.16608(17) 0.82564(16) 0.7379(2) 0.0460(8) Uani 1 1 d .
H3 H 1.2093 0.8427 0.7606 0.055 Uiso 1 1 calc R
C4 C 1.1379(2) 0.85433(19) 0.6633(2) 0.0597(10) Uani 1 1 d .
H4 H 1.1631 0.8908 0.6352 0.072 Uiso 1 1 calc R
C5 C 1.07605(18) 0.83120(18) 0.6309(2) 0.0537(9) Uani 1 1 d .
H5 H 1.0583 0.8516 0.5809 0.064 Uiso 1 1 calc R
C6 C 1.03843(18) 0.77811(16) 0.66997(19) 0.0422(8) Uani 1 1 d .
H6 H 0.9952 0.7617 0.6467 0.051 Uiso 1 1 calc R
N1 N 1.03884(12) 0.72676(12) 0.97047(14) 0.0315(6) Uani 1 1 d .
C7 C 1.04621(19) 0.79735(17) 0.9724(2) 0.0462(8) Uani 1 1 d .
H7 H 1.0774 0.8184 0.9331 0.055 Uiso 1 1 calc R
C8 C 1.0122(2) 0.8407(2) 1.0267(2) 0.0624(11) Uani 1 1 d .
H8 H 1.0183 0.8906 1.0238 0.075 Uiso 1 1 calc R
C9 C 0.9685(2) 0.8109(2) 1.0863(2) 0.0627(11) Uani 1 1 d .
H9 H 0.9456 0.8392 1.1273 0.075 Uiso 1 1 calc R
C10 C 0.9593(2) 0.7389(2) 1.0841(2) 0.0630(11) Uani 1 1 d .
H10 H 0.9280 0.7169 1.1227 0.076 Uiso 1 1 calc R
C11 C 0.99473(19) 0.69844(18) 1.02717(18) 0.0459(8) Uani 1 1 d .
H11 H 0.9880 0.6486 1.0276 0.055 Uiso 1 1 calc R
N2 N 0.89018(12) 0.67668(12) 0.85955(13) 0.0267(5) Uani 1 1 d .
C12 C 0.84832(17) 0.64368(17) 0.91485(17) 0.0380(7) Uani 1 1 d .
H12 H 0.8502 0.5935 0.9187 0.046 Uiso 1 1 calc R
C13 C 0.80232(17) 0.68051(19) 0.96660(19) 0.0500(9) Uani 1 1 d .
H13 H 0.7741 0.6556 1.0060 0.060 Uiso 1 1 calc R
C14 C 0.79758(17) 0.75200(19) 0.96103(19) 0.0460(8) Uani 1 1 d .
H14 H 0.7664 0.7780 0.9961 0.055 Uiso 1 1 calc R
C15 C 0.83878(19) 0.78513(17) 0.9037(2) 0.0497(9) Uani 1 1 d .
H15 H 0.8362 0.8351 0.8978 0.060 Uiso 1 1 calc R
C16 C 0.88394(16) 0.74733(16) 0.85431(17) 0.0380(8) Uani 1 1 d .
H16 H 0.9121 0.7720 0.8147 0.046 Uiso 1 1 calc R
O3 O 1.14524(10) 0.62397(10) 0.97521(11) 0.0322(5) Uani 1 1 d .
C17 C 1.13689(15) 0.58796(16) 1.04766(17) 0.0310(7) Uani 1 1 d .
C18 C 1.16368(17) 0.61667(18) 1.12061(18) 0.0427(8) Uani 1 1 d .
H18 H 1.1883 0.6604 1.1185 0.051 Uiso 1 1 calc R
C19 C 1.15524(18) 0.58299(18) 1.19602(18) 0.0479(9) Uani 1 1 d .
H19 H 1.1726 0.6038 1.2460 0.057 Uiso 1 1 calc R
C20 C 0.8794(2) 0.48248(18) 1.19816(17) 0.0481(9) Uani 1 1 d .
H20 H 0.8838 0.5074 1.2495 0.058 Uiso 1 1 calc R
C21 C 0.90744(15) 0.51113(15) 1.12527(16) 0.0350(7) Uani 1 1 d .
H21 H 0.9322 0.5549 1.1274 0.042 Uiso 1 1 calc R
C22 C 0.89967(15) 0.47657(15) 1.04973(15) 0.0290(7) Uani 1 1 d .
O4 O 0.92831(11) 0.50485(10) 0.98049(10) 0.0334(5) Uani 1 1 d .
O5 O 1.01794(9) 0.59822(9) 0.88095(10) 0.0235(4) Uani 1 1 d .
O6 O 0.92752(9) 0.52841(9) 0.80552(9) 0.0213(4) Uani 1 1 d .
O7 O 0.90241(9) 0.64802(9) 0.69490(10) 0.0246(4) Uani 1 1 d .
N3 N 0.8483(3) 0.9402(2) 0.5913(3) 0.1232(17) Uani 1 1 d .
C23 C 0.8749(3) 0.8755(4) 0.5781(3) 0.1014(17) Uani 1 1 d .
H23 H 0.9134 0.8703 0.5404 0.122 Uiso 1 1 calc R
C24 C 0.8494(3) 0.8179(3) 0.6159(4) 0.0971(19) Uani 1 1 d .
H24 H 0.8686 0.7729 0.6025 0.117 Uiso 1 1 calc R
C25 C 0.7953(4) 0.8227(3) 0.6745(4) 0.0986(17) Uani 1 1 d .
H25 H 0.7777 0.7821 0.7025 0.118 Uiso 1 1 calc R
C26 C 0.7689(4) 0.8878(3) 0.6897(4) 0.123(2) Uani 1 1 d .
H26 H 0.7308 0.8942 0.7277 0.147 Uiso 1 1 calc R
C27 C 0.7986(4) 0.9445(3) 0.6489(4) 0.142(3) Uani 1 1 d .
H27 H 0.7821 0.9903 0.6634 0.170 Uiso 1 1 calc R
N4 N 1.0000 0.0000 0.1206(3) 0.160(4) Uani 1 2 d S
C28 C 0.9452(4) 0.0195(3) 0.1638(3) 0.113(2) Uani 1 1 d .
H28 H 0.9042 0.0344 0.1343 0.135 Uiso 1 1 calc R
C29 C 0.9434(3) 0.0199(5) 0.2405(4) 0.161(3) Uani 1 1 d .
H29 H 0.9019 0.0343 0.2692 0.193 Uiso 1 1 calc R
C30 C 1.0000 0.0000 0.2819(6) 0.309(13) Uani 1 2 d S
H30 H 1.0000 0.0000 0.3412 0.371 Uiso 1 2 calc SR

loop_
_atom_site_aniso_label
_atom_site_aniso_U_11
_atom_site_aniso_U_22
_atom_site_aniso_U_33
_atom_site_aniso_U_23
_atom_site_aniso_U_13
_atom_site_aniso_U_12
Ti1 0.0199(3) 0.0190(3) 0.0251(2) -0.00092(19) 0.0004(2) -0.0001(2)
Ti2 0.0248(3) 0.0232(3) 0.0283(3) -0.0005(2) -0.0017(2) -0.0042(2)
Ti3 0.0264(4) 0.0203(4) 0.0232(4) 0.000 0.000 -0.0033(3)
O1 0.0221(10) 0.0220(10) 0.0318(10) -0.0017(8) 0.0023(8) -0.0036(8)
C1 0.0260(15) 0.0217(14) 0.0372(17) 0.0046(12) 0.0085(13) 0.0000(11)
C2 0.0288(16) 0.0237(15) 0.0389(17) -0.0011(13) 0.0016(13) -0.0027(12)
O2 0.0296(11) 0.0261(11) 0.0333(11) -0.0010(8) -0.0015(8) -0.0050(9)
C3 0.0377(18) 0.0362(18) 0.064(2) 0.0055(16) 0.0005(16) -0.0130(15)
C4 0.055(3) 0.042(2) 0.082(3) 0.0290(19) -0.002(2) -0.0125(19)
C5 0.051(2) 0.053(2) 0.057(2) 0.0280(18) 0.0032(19) -0.0047(18)
C6 0.042(2) 0.0363(19) 0.049(2) 0.0135(15) -0.0050(15) -0.0016(15)
N1 0.0287(14) 0.0314(15) 0.0344(13) -0.0048(11) -0.0018(11) -0.0051(11)
C7 0.052(2) 0.036(2) 0.0503(19) -0.0141(16) 0.0083(16) -0.0035(16)
C8 0.058(3) 0.043(2) 0.086(3) -0.019(2) 0.012(2) 0.0020(19)
C9 0.067(3) 0.057(3) 0.063(2) -0.0113(19) 0.023(2) 0.015(2)
C10 0.074(3) 0.065(3) 0.050(2) 0.0067(19) 0.0306(19) 0.014(2)
C11 0.053(2) 0.043(2) 0.0414(18) 0.0049(16) 0.0069(16) 0.0011(17)
N2 0.0232(12) 0.0276(14) 0.0294(13) -0.0025(10) 0.0003(10) 0.0000(10)
C12 0.0378(18) 0.0290(17) 0.0472(18) 0.0019(14) 0.0052(15) 0.0063(14)
C13 0.042(2) 0.053(2) 0.055(2) -0.0008(17) 0.0266(16) 0.0012(17)
C14 0.037(2) 0.048(2) 0.053(2) -0.0132(17) 0.0140(16) 0.0084(16)
C15 0.058(2) 0.0288(19) 0.063(2) -0.0125(16) 0.0002(18) 0.0094(16)
C16 0.044(2) 0.0291(18) 0.0411(18) -0.0017(13) 0.0086(14) 0.0069(15)
O3 0.0350(12) 0.0322(12) 0.0294(11) 0.0009(9) -0.0036(8) -0.0038(9)
C17 0.0252(16) 0.0387(18) 0.0290(16) -0.0007(14) -0.0042(12) 0.0013(14)
C18 0.046(2) 0.0421(18) 0.0402(19) -0.0043(16) -0.0084(15) -0.0156(15)
C19 0.059(2) 0.055(2) 0.0295(18) 0.0002(16) -0.0150(15) -0.0164(18)
C20 0.066(2) 0.054(2) 0.0242(16) -0.0047(14) 0.0042(16) -0.0142(19)
C21 0.0367(18) 0.0335(17) 0.0348(17) -0.0067(14) 0.0049(14) -0.0030(14)
C22 0.0301(17) 0.0314(17) 0.0256(15) 0.0017(13) 0.0012(12) 0.0040(13)
O4 0.0494(13) 0.0244(11) 0.0265(10) 0.0023(8) 0.0143(9) -0.0010(9)
O5 0.0260(10) 0.0210(10) 0.0235(9) -0.0045(8) 0.0000(8) -0.0051(8)
O6 0.0201(9) 0.0209(10) 0.0228(9) 0.0009(7) 0.0005(8) 0.0005(7)
O7 0.0228(10) 0.0231(10) 0.0278(9) -0.0011(8) 0.0001(8) 0.0023(8)
N3 0.172(5) 0.061(3) 0.136(4) 0.000(3) 0.030(4) 0.012(3)
C23 0.102(4) 0.101(5) 0.100(4) -0.013(3) -0.032(3) 0.037(4)
C24 0.112(5) 0.047(3) 0.132(5) -0.012(3) -0.081(4) 0.029(3)
C25 0.122(5) 0.058(3) 0.116(4) 0.016(3) -0.050(4) -0.020(3)
C26 0.159(6) 0.074(4) 0.135(5) 0.003(4) 0.033(4) -0.007(4)
C27 0.200(7) 0.051(3) 0.175(6) 0.000(4) 0.076(5) 0.018(4)
N4 0.306(11) 0.124(6) 0.050(4) 0.000 0.000 0.143(7)
C28 0.168(6) 0.103(4) 0.067(3) -0.017(3) -0.038(3) 0.051(4)
C29 0.050(3) 0.316(11) 0.117(5) 0.067(6) 0.006(3) -0.007(5)
C30 0.089(8) 0.73(4) 0.107(8) 0.000 0.000 0.120(15)

loop_
_atom_type_symbol
_atom_type_description
_atom_type_scat_dispersion_real
_atom_type_scat_dispersion_imag
_atom_type_scat_source
C C 0.0033 0.0016 'International Tables Vol C Tables 4.2.6.8 and 6.1.1.4'
H H 0.0000 0.0000 'International Tables Vol C Tables 4.2.6.8 and 6.1.1.4'
O O 0.0106 0.0060 'International Tables Vol C Tables 4.2.6.8 and 6.1.1.4'
Ti Ti 0.2776 0.4457 'International Tables Vol C Tables 4.2.6.8 and 6.1.1.4'
N N 0.0061 0.0033 'International Tables Vol C Tables 4.2.6.8 and 6.1.1.4'

loop_
_geom_angle_atom_site_label_1
_geom_angle_atom_site_label_2
_geom_angle_atom_site_label_3
_geom_angle
_geom_angle_site_symmetry_1
_geom_angle_site_symmetry_3
O7 Ti1 O6 105.01(8) . .
O7 Ti1 O6 96.25(7) . 7_566
O6 Ti1 O6 91.10(10) . 7_566
O7 Ti1 O1 105.17(8) . .
O6 Ti1 O1 149.55(7) . .
O6 Ti1 O1 89.60(7) 7_566 .
O7 Ti1 O5 165.28(7) . .
O6 Ti1 O5 77.39(7) . .
O6 Ti1 O5 98.22(7) 7_566 .
O1 Ti1 O5 72.38(7) . .
O7 Ti1 N2 82.94(8) . .
O6 Ti1 N2 92.80(8) . .
O6 Ti1 N2 176.10(8) 7_566 .
O1 Ti1 N2 86.94(8) . .
O5 Ti1 N2 82.44(7) . .
O7 Ti1 Ti3 146.91(6) . .
O6 Ti1 Ti3 42.01(5) . .
O6 Ti1 Ti3 88.47(5) 7_566 .
O1 Ti1 Ti3 107.60(5) . .
O5 Ti1 Ti3 36.70(5) . .
N2 Ti1 Ti3 94.29(6) . .
O7 Ti1 Ti2 145.46(6) . .
O6 Ti1 Ti2 109.42(5) . .
O6 Ti1 Ti2 85.96(5) 7_566 .
O1 Ti1 Ti2 40.29(5) . .
O5 Ti1 Ti2 34.16(5) . .
N2 Ti1 Ti2 92.55(6) . .
Ti3 Ti1 Ti2 67.403(12) . .
O7 Ti1 Ti2 24.58(6) . 8_646
O6 Ti1 Ti2 83.34(5) . 8_646
O6 Ti1 Ti2 85.24(5) 7_566 8_646
O1 Ti1 Ti2 127.03(5) . 8_646
O5 Ti1 Ti2 160.46(5) . 8_646
N2 Ti1 Ti2 95.42(6) . 8_646
Ti3 Ti1 Ti2 124.850(17) . 8_646
Ti2 Ti1 Ti2 164.630(17) . 8_646
O7 Ti1 Ti1 81.22(6) . 8_646
O6 Ti1 Ti1 29.17(5) . 8_646
O6 Ti1 Ti1 77.04(5) 7_566 8_646
O1 Ti1 Ti1 165.85(5) . 8_646
O5 Ti1 Ti1 104.60(5) . 8_646
N2 Ti1 Ti1 106.55(6) . 8_646
Ti3 Ti1 Ti1 67.932(11) . 8_646
Ti2 Ti1 Ti1 132.326(16) . 8_646
Ti2 Ti1 Ti1 57.251(16) 8_646 8_646
O7 Ti1 Ti1 124.07(6) . 7_566
O6 Ti1 Ti1 88.02(5) . 7_566
O6 Ti1 Ti1 28.22(5) 7_566 7_566
O1 Ti1 Ti1 78.46(5) . 7_566
O5 Ti1 Ti1 70.18(5) . 7_566
N2 Ti1 Ti1 151.75(6) . 7_566
Ti3 Ti1 Ti1 67.932(11) . 7_566
Ti2 Ti1 Ti1 60.833(16) . 7_566
Ti2 Ti1 Ti1 112.701(19) 8_646 7_566
Ti1 Ti1 Ti1 87.499(6) 8_646 7_566
O3 Ti2 O7 96.98(8) . 7_566
O3 Ti2 O5 101.18(8) . .
O7 Ti2 O5 93.74(7) 7_566 .
O3 Ti2 O2 105.87(8) . .
O7 Ti2 O2 94.22(8) 7_566 .
O5 Ti2 O2 150.60(8) . .
O3 Ti2 O1 168.85(8) . .
O7 Ti2 O1 93.26(7) 7_566 .
O5 Ti2 O1 73.67(7) . .
O2 Ti2 O1 77.64(7) . .
O3 Ti2 N1 84.67(8) . .
O7 Ti2 N1 178.23(8) 7_566 .
O5 Ti2 N1 85.29(8) . .
O2 Ti2 N1 85.93(8) . .
O1 Ti2 N1 85.04(7) . .
O3 Ti2 Ti1 138.62(6) . .
O7 Ti2 Ti1 84.73(5) 7_566 .
O5 Ti2 Ti1 37.70(5) . .
O2 Ti2 Ti1 115.27(6) . .
O1 Ti2 Ti1 38.11(5) . .
N1 Ti2 Ti1 93.61(6) . .
O3 Ti2 Ti1 110.07(6) . 7_566
O7 Ti2 Ti1 23.42(5) 7_566 7_566
O5 Ti2 Ti1 72.44(5) . 7_566
O2 Ti2 Ti1 107.97(6) . 7_566
O1 Ti2 Ti1 78.18(5) . 7_566
N1 Ti2 Ti1 155.07(6) . 7_566
Ti1 Ti2 Ti1 61.917(16) . 7_566
O4 Ti3 O4 94.45(12) . 2_765
O4 Ti3 O5 101.60(8) . .
O4 Ti3 O5 92.17(8) 2_765 .
O4 Ti3 O5 92.17(8) . 2_765
O4 Ti3 O5 101.60(8) 2_765 2_765
O5 Ti3 O5 159.73(10) . 2_765
O4 Ti3 O6 167.02(7) . 2_765
O4 Ti3 O6 90.53(7) 2_765 2_765
O5 Ti3 O6 90.16(7) . 2_765
O5 Ti3 O6 75.07(7) 2_765 2_765
O4 Ti3 O6 90.53(7) . .
O4 Ti3 O6 167.02(7) 2_765 .
O5 Ti3 O6 75.07(7) . .
O5 Ti3 O6 90.16(7) 2_765 .
O6 Ti3 O6 87.19(9) 2_765 .
O4 Ti3 Ti1 130.72(6) . 2_765
O4 Ti3 Ti1 104.71(6) 2_765 2_765
O5 Ti3 Ti1 122.07(5) . 2_765
O5 Ti3 Ti1 40.03(5) 2_765 2_765
O6 Ti3 Ti1 36.31(5) 2_765 2_765
O6 Ti3 Ti1 80.76(5) . 2_765
O4 Ti3 Ti1 104.70(6) . .
O4 Ti3 Ti1 130.72(6) 2_765 .
O5 Ti3 Ti1 40.03(5) . .
O5 Ti3 Ti1 122.07(5) 2_765 .
O6 Ti3 Ti1 80.76(5) 2_765 .
O6 Ti3 Ti1 36.31(5) . .
Ti1 Ti3 Ti1 96.30(2) 2_765 .
C1 O1 Ti1 139.54(16) . .
C1 O1 Ti2 112.28(16) . .
Ti1 O1 Ti2 101.59(7) . .
O1 C1 C6 125.7(3) . .
O1 C1 C2 113.4(2) . .
C6 C1 C2 120.9(3) . .
O2 C2 C3 124.3(3) . .
O2 C2 C1 116.1(2) . .
C3 C2 C1 119.5(3) . .
C2 O2 Ti2 118.08(16) . .
C2 C3 C4 117.9(3) . .
C2 C3 H3 121.1 . .
C4 C3 H3 121.1 . .
C5 C4 C3 121.7(3) . .
C5 C4 H4 119.2 . .
C3 C4 H4 119.2 . .
C4 C5 C6 120.5(3) . .
C4 C5 H5 119.7 . .
C6 C5 H5 119.7 . .
C1 C6 C5 119.5(3) . .
C1 C6 H6 120.3 . .
C5 C6 H6 120.3 . .
C7 N1 C11 116.4(3) . .
C7 N1 Ti2 123.2(2) . .
C11 N1 Ti2 120.3(2) . .
N1 C7 C8 124.5(3) . .
N1 C7 H7 117.7 . .
C8 C7 H7 117.7 . .
C7 C8 C9 118.6(4) . .
C7 C8 H8 120.7 . .
C9 C8 H8 120.7 . .
C10 C9 C8 117.5(3) . .
C10 C9 H9 121.2 . .
C8 C9 H9 121.2 . .
C11 C10 C9 120.7(3) . .
C11 C10 H10 119.7 . .
C9 C10 H10 119.7 . .
N1 C11 C10 122.2(3) . .
N1 C11 H11 118.9 . .
C10 C11 H11 118.9 . .
C12 N2 C16 116.9(2) . .
C12 N2 Ti1 122.52(18) . .
C16 N2 Ti1 120.49(18) . .
N2 C12 C13 122.0(3) . .
N2 C12 H12 119.0 . .
C13 C12 H12 119.0 . .
C14 C13 C12 120.1(3) . .
C14 C13 H13 120.0 . .
C12 C13 H13 120.0 . .
C13 C14 C15 117.8(3) . .
C13 C14 H14 121.1 . .
C15 C14 H14 121.1 . .
C14 C15 C16 120.6(3) . .
C14 C15 H15 119.7 . .
C16 C15 H15 119.7 . .
N2 C16 C15 122.6(3) . .
N2 C16 H16 118.7 . .
C15 C16 H16 118.7 . .
C17 O3 Ti2 144.63(18) . .
O3 C17 C18 118.9(3) . .
O3 C17 C22 121.0(2) . 2_765
C18 C17 C22 120.1(3) . 2_765
C19 C18 C17 121.2(3) . .
C19 C18 H18 119.4 . .
C17 C18 H18 119.4 . .
C18 C19 C20 119.0(3) . 2_765
C18 C19 H19 120.5 . .
C20 C19 H19 120.5 2_765 .
C21 C20 C19 120.1(3) . 2_765
C21 C20 H20 119.9 . .
C19 C20 H20 120.0 2_765 .
C22 C21 C20 120.6(3) . .
C22 C21 H21 119.7 . .
C20 C21 H21 119.7 . .
O4 C22 C21 119.4(3) . .
O4 C22 C17 121.6(2) . 2_765
C21 C22 C17 118.9(2) . 2_765
C22 O4 Ti3 146.63(18) . .
Ti2 O5 Ti3 134.27(9) . .
Ti2 O5 Ti1 108.14(8) . .
Ti3 O5 Ti1 103.27(7) . .
Ti1 O6 Ti1 122.62(8) . 8_646
Ti1 O6 Ti3 101.68(7) . .
Ti1 O6 Ti3 125.56(8) 8_646 .
Ti1 O7 Ti2 132.01(10) . 8_646
C27 N3 C23 115.7(5) . .
C24 C23 N3 122.5(6) . .
C24 C23 H23 118.7 . .
N3 C23 H23 118.7 . .
C23 C24 C25 121.2(5) . .
C23 C24 H24 119.4 . .
C25 C24 H24 119.4 . .
C26 C25 C24 117.0(6) . .
C26 C25 H25 121.5 . .
C24 C25 H25 121.5 . .
C25 C26 C27 118.2(6) . .
C25 C26 H26 120.9 . .
C27 C26 H26 120.9 . .
N3 C27 C26 125.1(5) . .
N3 C27 H27 117.4 . .
C26 C27 H27 117.4 . .
C28 N4 C28 115.7(6) . 2_755
C29 C28 N4 123.8(6) . .
C29 C28 H28 118.1 . .
N4 C28 H28 118.1 . .
C28 C29 C30 118.7(7) . .
C28 C29 H29 120.7 . .
C30 C29 H29 120.7 . .
C29 C30 C29 119.3(9) 2_755 .
C29 C30 H30 120.3 2_755 .
C29 C30 H30 120.3 . .

loop_
_geom_bond_atom_site_label_1
_geom_bond_atom_site_label_2
_geom_bond_distance
_geom_bond_site_symmetry_2
Ti1 O7 1.7798(17) .
Ti1 O6 1.8874(17) .
Ti1 O6 1.9454(17) 7_566
Ti1 O1 2.0196(17) .
Ti1 O5 2.0626(16) .
Ti1 N2 2.262(2) .
Ti1 Ti3 3.1213(6) .
Ti1 Ti2 3.2053(6) .
Ti1 Ti2 3.3278(6) 8_646
Ti1 Ti1 3.3623(7) 8_646
Ti1 Ti1 3.3624(7) 7_566
Ti2 O3 1.8348(19) .
Ti2 O7 1.8627(17) 7_566
Ti2 O5 1.8939(17) .
Ti2 O2 1.9154(18) .
Ti2 O1 2.1160(18) .
Ti2 N1 2.288(2) .
Ti2 Ti1 3.3278(6) 7_566
Ti3 O4 1.8498(18) .
Ti3 O4 1.8498(18) 2_765
Ti3 O5 1.9166(16) .
Ti3 O5 1.9166(16) 2_765
Ti3 O6 2.1332(16) 2_765
Ti3 O6 2.1332(16) .
Ti3 Ti1 3.1213(6) 2_765
O1 C1 1.353(3) .
C1 C6 1.376(4) .
C1 C2 1.404(4) .
C2 O2 1.342(3) .
C2 C3 1.386(4) .
C3 C4 1.417(4) .
C3 H3 0.9500 .
C4 C5 1.350(5) .
C4 H4 0.9500 .
C5 C6 1.379(4) .
C5 H5 0.9500 .
C6 H6 0.9500 .
N1 C7 1.342(4) .
N1 C11 1.344(4) .
C7 C8 1.357(4) .
C7 H7 0.9500 .
C8 C9 1.383(5) .
C8 H8 0.9500 .
C9 C10 1.372(5) .
C9 H9 0.9500 .
C10 C11 1.365(5) .
C10 H10 0.9500 .
C11 H11 0.9500 .
N2 C12 1.341(4) .
N2 C16 1.343(4) .
C12 C13 1.388(4) .
C12 H12 0.9500 .
C13 C14 1.357(5) .
C13 H13 0.9500 .
C14 C15 1.357(5) .
C14 H14 0.9500 .
C15 C16 1.365(4) .
C15 H15 0.9500 .
C16 H16 0.9500 .
O3 C17 1.354(3) .
C17 C18 1.384(4) .
C17 C22 1.402(4) 2_765
C18 C19 1.374(4) .
C18 H18 0.9500 .
C19 C20 1.400(4) 2_765
C19 H19 0.9500 .
C20 C21 1.391(4) .
C20 C19 1.400(4) 2_765
C20 H20 0.9500 .
C21 C22 1.382(4) .
C21 H21 0.9500 .
C22 O4 1.344(3) .
C22 C17 1.402(4) 2_765
O6 Ti1 1.9455(17) 8_646
O7 Ti2 1.8626(17) 8_646
N3 C27 1.319(7) .
N3 C23 1.338(6) .
C23 C24 1.333(7) .
C23 H23 0.9500 .
C24 C25 1.391(7) .
C24 H24 0.9500 .
C25 C26 1.348(7) .
C25 H25 0.9500 .
C26 C27 1.375(8) .
C26 H26 0.9500 .
C27 H27 0.9500 .
N4 C28 1.298(6) .
N4 C28 1.298(6) 2_755
C28 C29 1.228(6) .
C28 H28 0.9500 .
C29 C30 1.314(7) .
C29 H29 0.9500 .
C30 C29 1.314(7) 2_755
C30 H30 0.9500 .
